data_7226869
loop_
_publ_author_name
'Jiao, Chengli'
'Jiang, Xia'
'Chu, Hailiang'
'Jiang, Heqing'
'Sun, Lixian'

_publ_section_title
;
 A mixed-valent CuI/CuII metal--organic framework with selective chemical
 sensing properties
;
_journal_issue 44
_journal_name_full CrystEngComm
_journal_page_first 8683
_journal_paper_doi 10.1039/C6CE01827K
_journal_volume 18
_journal_year 2016
_chemical_formula_sum 'C90 H86 Cu9 N14 O32'
_chemical_formula_weight 2447.59
_chemical_name_systematic
; 
 ? 
;
_space_group_IT_number 2
_symmetry_cell_setting triclinic
_symmetry_space_group_name_Hall '-P 1'
_symmetry_space_group_name_H-M 'P -1'
_atom_sites_solution_hydrogens geom
_atom_sites_solution_primary direct
_atom_sites_solution_secondary difmap
_audit_creation_method SHELXL-97
_audit_update_record
;
2016-04-29 deposited with the CCDC.
2016-10-03 downloaded from the CCDC.
;
_cell_angle_alpha 98.559(4)
_cell_angle_beta 106.580(4)
_cell_angle_gamma 104.976(4)
_cell_formula_units_Z 1
_cell_length_a 10.6087(4)
_cell_length_b 14.7780(7)
_cell_length_c 15.9432(8)
_cell_measurement_reflns_used 8120
_cell_measurement_temperature 100(2)
_cell_measurement_theta_max 67.0541
_cell_measurement_theta_min 2.9769
_cell_volume 2246.3(2)
_computing_structure_refinement 'SHELXL-97 (Sheldrick, 1997)'
_computing_structure_solution 'SHELXS-97 (Sheldrick, 1990)'
_diffrn_ambient_temperature 100(2)
_diffrn_measured_fraction_theta_full 0.981
_diffrn_measured_fraction_theta_max 0.981
_diffrn_measurement_device_type 'Xcalibur, Atlas, Gemini ultra'
_diffrn_radiation_monochromator graphite
_diffrn_radiation_source 'fine-focus sealed tube'
_diffrn_radiation_type CuK\a
_diffrn_radiation_wavelength 1.54184
_diffrn_reflns_av_R_equivalents 0.0515
_diffrn_reflns_av_sigmaI/netI 0.0468
_diffrn_reflns_limit_h_max 11
_diffrn_reflns_limit_h_min -12
_diffrn_reflns_limit_k_max 17
_diffrn_reflns_limit_k_min -17
_diffrn_reflns_limit_l_max 19
_diffrn_reflns_limit_l_min -19
_diffrn_reflns_number 23688
_diffrn_reflns_theta_full 67.04
_diffrn_reflns_theta_max 67.04
_diffrn_reflns_theta_min 2.98
_exptl_absorpt_coefficient_mu 3.095
_exptl_absorpt_correction_T_max 0.8361
_exptl_absorpt_correction_T_min 0.7077
_exptl_absorpt_correction_type multi-scan
_exptl_absorpt_process_details SADABS
_exptl_crystal_colour yellowgreen
_exptl_crystal_density_diffrn 1.809
_exptl_crystal_density_method 'not measured'
_exptl_crystal_description block
_exptl_crystal_F_000 1241
_exptl_crystal_size_max 0.12
_exptl_crystal_size_mid 0.09
_exptl_crystal_size_min 0.06
_refine_diff_density_max 1.642
_refine_diff_density_min -0.752
_refine_diff_density_rms 0.126
_refine_ls_extinction_method none
_refine_ls_goodness_of_fit_ref 1.039
_refine_ls_hydrogen_treatment mixed
_refine_ls_matrix_type full
_refine_ls_number_parameters 660
_refine_ls_number_reflns 7878
_refine_ls_number_restraints 0
_refine_ls_restrained_S_all 1.039
_refine_ls_R_factor_all 0.0670
_refine_ls_R_factor_gt 0.0566
_refine_ls_shift/su_max 0.001
_refine_ls_shift/su_mean 0.000
_refine_ls_structure_factor_coef Fsqd
_refine_ls_weighting_details 'calc w=1/[\s^2^(Fo^2^)+(0.0982P)^2^+3.0180P] where P=(Fo^2^+2Fc^2^)/3'
_refine_ls_weighting_scheme calc
_refine_ls_wR_factor_gt 0.1507
_refine_ls_wR_factor_ref 0.1626
_reflns_number_gt 6542
_reflns_number_total 7878
_reflns_threshold_expression >2sigma(I)
_cod_data_source_file c6ce01827k2.cif
_cod_data_source_block cudb4_5
_cod_depositor_comments 'Adding full bibliography for 7226869.cif.'
_cod_original_cell_volume 2246.37(18)
_cod_original_sg_symbol_H-M P-1
_cod_database_code 7226869

loop_
_symmetry_equiv_pos_as_xyz
'x, y, z'
'-x, -y, -z'

loop_
_atom_site_label
_atom_site_type_symbol
_atom_site_fract_x
_atom_site_fract_y
_atom_site_fract_z
_atom_site_U_iso_or_equiv
_atom_site_adp_type
_atom_site_occupancy
_atom_site_symmetry_multiplicity
_atom_site_calc_flag
_atom_site_refinement_flags
Cu1 Cu -0.5000 1.0000 0.5000 0.0249(2) Uani 1 2 d S
Cu2 Cu 0.85918(6) 0.17571(5) 1.22469(4) 0.02887(18) Uani 1 1 d .
Cu3 Cu -0.30945(7) 0.82518(5) 0.26748(4) 0.02985(18) Uani 1 1 d .
Cu4 Cu 0.29935(7) 0.52038(5) 0.75598(4) 0.03140(18) Uani 1 1 d .
Cu5 Cu 0.5000 0.5000 0.5000 0.0316(2) Uani 1 2 d S
Cu6 Cu 1.0000 0.0000 1.0000 0.0331(2) Uani 1 2 d S
O1 O -0.6967(3) 0.9371(2) 0.36620(19) 0.0270(6) Uani 1 1 d .
O2 O -0.4462(3) 0.9016(2) 0.43261(19) 0.0269(6) Uani 1 1 d .
O3 O -0.5028(3) 0.7892(2) 0.3069(2) 0.0295(6) Uani 1 1 d .
O4 O 1.0608(3) 0.2202(2) 1.2041(2) 0.0329(7) Uani 1 1 d .
O5 O -0.4469(3) 1.0847(2) 0.4246(2) 0.0294(6) Uani 1 1 d .
O6 O 0.5885(3) 0.6653(2) 0.5610(2) 0.0294(6) Uani 1 1 d .
O7 O -0.4990(3) 1.1294(2) 0.2945(2) 0.0337(7) Uani 1 1 d .
O8 O 0.5089(3) 0.6009(2) 0.7528(2) 0.0368(7) Uani 1 1 d .
O9 O 0.9880(3) 0.0769(2) 1.1082(2) 0.0371(7) Uani 1 1 d .
O10 O 1.1617(3) 0.1546(2) 1.0179(2) 0.0346(7) Uani 1 1 d .
O11 O 0.3420(3) 0.5362(2) 0.4423(2) 0.0395(8) Uani 1 1 d .
O12 O 0.2529(3) 0.6538(2) 0.4146(2) 0.0353(7) Uani 1 1 d .
O13 O 0.8806(3) 0.0597(3) 0.9281(2) 0.0394(8) Uani 1 1 d .
N14 N 0.9086(4) 0.1139(3) 1.3209(2) 0.0269(7) Uani 1 1 d .
O15 O 0.4549(3) 0.5113(2) 0.6143(2) 0.0381(7) Uani 1 1 d .
N16 N -0.1988(4) 0.7691(3) 0.3480(2) 0.0283(8) Uani 1 1 d .
N17 N -0.3737(4) 0.8880(3) 0.1746(2) 0.0271(7) Uani 1 1 d .
N2 N 0.1875(4) 0.5772(3) 0.6773(2) 0.0287(8) Uani 1 1 d .
N19 N 0.7456(4) 0.2289(3) 1.1428(2) 0.0285(8) Uani 1 1 d .
O20 O 0.8497(4) 0.1924(3) 0.8877(2) 0.0460(9) Uani 1 1 d .
N1 N 0.3660(4) 0.4434(3) 0.8334(2) 0.0294(8) Uani 1 1 d .
C1 C -0.5318(4) 0.8465(3) 0.3582(3) 0.0244(8) Uani 1 1 d .
C2 C -0.5287(5) 1.0779(3) 0.3460(3) 0.0294(9) Uani 1 1 d .
C3 C 0.8460(4) 0.0255(3) 1.4248(3) 0.0309(9) Uani 1 1 d .
H3 H 0.7753 -0.0044 1.4467 0.037 Uiso 1 1 calc R
C4 C -0.3361(4) 0.9765(3) 0.0650(3) 0.0270(9) Uani 1 1 d .
H4 H -0.2737 1.0070 0.0376 0.032 Uiso 1 1 calc R
C5 C -0.4742(4) 0.9771(3) 0.0368(3) 0.0249(8) Uani 1 1 d .
C6 C 0.6129(5) 0.2193(3) 1.1340(3) 0.0297(9) Uani 1 1 d .
H6 H 0.5724 0.1836 1.1699 0.036 Uiso 1 1 calc R
C7 C 0.1768(4) 0.6960(3) 0.5893(3) 0.0253(8) Uani 1 1 d .
H7 H 0.2247 0.7511 0.5737 0.030 Uiso 1 1 calc R
C8 C 0.8151(4) 0.0707(3) 1.3553(3) 0.0300(9) Uani 1 1 d .
H8 H 0.7225 0.0712 1.3308 0.036 Uiso 1 1 calc R
C9 C -0.0638(5) 0.7810(3) 0.3626(3) 0.0338(10) Uani 1 1 d .
H9 H -0.0202 0.8162 0.3277 0.041 Uiso 1 1 calc R
C10 C -0.5059(4) 0.8893(3) 0.1480(3) 0.0296(9) Uani 1 1 d .
H10 H -0.5662 0.8583 0.1765 0.036 Uiso 1 1 calc R
C11 C 0.0357(4) 0.6546(3) 0.5485(3) 0.0266(9) Uani 1 1 d .
C12 C 0.9813(4) 0.0236(3) 1.4628(3) 0.0267(9) Uani 1 1 d .
C13 C 0.4793(4) 0.7008(3) 0.5174(3) 0.0290(9) Uani 1 1 d .
H13A H 0.5147 0.7462 0.4834 0.035 Uiso 1 1 calc R
H13B H 0.4554 0.7377 0.5644 0.035 Uiso 1 1 calc R
C14 C 0.0487(5) 0.5374(3) 0.6366(3) 0.0354(10) Uani 1 1 d .
H14 H 0.0026 0.4816 0.6522 0.042 Uiso 1 1 calc R
C15 C 0.5875(5) 0.3093(3) 1.0198(3) 0.0287(9) Uani 1 1 d .
C16 C 0.5375(5) 0.3645(3) 0.8768(3) 0.0302(9) Uani 1 1 d .
H16 H 0.6072 0.3416 0.8637 0.036 Uiso 1 1 calc R
C17 C 0.4684(5) 0.4106(3) 0.8197(3) 0.0298(9) Uani 1 1 d .
H17 H 0.4935 0.4199 0.7683 0.036 Uiso 1 1 calc R
C18 C 0.5324(5) 0.2586(3) 1.0753(3) 0.0285(9) Uani 1 1 d .
H18 H 0.4396 0.2512 1.0727 0.034 Uiso 1 1 calc R
C19 C 0.5053(5) 0.3513(3) 0.9543(3) 0.0288(9) Uani 1 1 d .
C20 C 1.0707(4) 0.1611(3) 1.1438(3) 0.0306(9) Uani 1 1 d .
C21 C -0.6809(4) 0.8471(3) 0.3318(3) 0.0271(9) Uani 1 1 d .
H21A H -0.7215 0.8305 0.2652 0.033 Uiso 1 1 calc R
H21B H -0.7345 0.7962 0.3536 0.033 Uiso 1 1 calc R
C22 C -0.2917(4) 0.9319(3) 0.1321(3) 0.0291(9) Uani 1 1 d .
H22 H -0.1982 0.9320 0.1494 0.035 Uiso 1 1 calc R
C23 C 0.2489(5) 0.6567(3) 0.6532(3) 0.0303(9) Uani 1 1 d .
H23 H 0.3461 0.6871 0.6815 0.036 Uiso 1 1 calc R
C24 C 1.0794(5) 0.0699(4) 1.4271(3) 0.0364(11) Uani 1 1 d .
H24 H 1.1730 0.0712 1.4506 0.044 Uiso 1 1 calc R
C25 C -0.0292(5) 0.5739(3) 0.5736(3) 0.0320(10) Uani 1 1 d .
H25 H -0.1268 0.5440 0.5475 0.038 Uiso 1 1 calc R
C26 C -0.0452(5) 0.6932(3) 0.4782(3) 0.0285(9) Uani 1 1 d .
C27 C 0.0150(5) 0.7449(4) 0.4256(3) 0.0340(10) Uani 1 1 d .
H27 H 0.1102 0.7553 0.4331 0.041 Uiso 1 1 calc R
C28 C 0.3966(5) 0.3816(3) 0.9671(3) 0.0315(9) Uani 1 1 d .
H28 H 0.3687 0.3719 1.0175 0.038 Uiso 1 1 calc R
C29 C 0.3479(5) 0.6240(3) 0.4533(3) 0.0314(9) Uani 1 1 d .
C30 C 0.3289(4) 0.4261(3) 0.9056(3) 0.0298(9) Uani 1 1 d .
H30 H 0.2537 0.4450 0.9146 0.036 Uiso 1 1 calc R
C31 C 1.0400(5) 0.1134(4) 1.3583(3) 0.0374(11) Uani 1 1 d .
H31 H 1.1086 0.1449 1.3356 0.045 Uiso 1 1 calc R
C32 C -0.5577(4) 0.9331(3) 0.0820(3) 0.0294(9) Uani 1 1 d .
H32 H -0.6509 0.9333 0.0672 0.035 Uiso 1 1 calc R
C33 C -0.2565(5) 0.7172(3) 0.3974(3) 0.0340(10) Uani 1 1 d .
H33 H -0.3521 0.7071 0.3882 0.041 Uiso 1 1 calc R
C34 C -0.6737(5) 1.0053(3) 0.3117(3) 0.0309(9) Uani 1 1 d .
H34A H -0.7415 1.0409 0.3084 0.037 Uiso 1 1 calc R
H34B H -0.6920 0.9691 0.2497 0.037 Uiso 1 1 calc R
C35 C 0.5178(5) 0.5874(3) 0.6749(3) 0.0323(10) Uani 1 1 d .
C36 C 0.7998(5) 0.2798(4) 1.0903(3) 0.0386(11) Uani 1 1 d .
H36 H 0.8939 0.2883 1.0958 0.046 Uiso 1 1 calc R
C37 C 0.7252(5) 0.3199(4) 1.0295(3) 0.0393(11) Uani 1 1 d .
H37 H 0.7679 0.3549 0.9942 0.047 Uiso 1 1 calc R
C38 C -0.1858(5) 0.6773(3) 0.4607(3) 0.0328(10) Uani 1 1 d .
H38 H -0.2332 0.6393 0.4922 0.039 Uiso 1 1 calc R
O14 O 0.8359(6) 0.5500(6) 0.9543(4) 0.102(2) Uani 1 1 d .
C39 C 1.1946(5) 0.1929(4) 1.1121(3) 0.0371(11) Uani 1 1 d .
H39A H 1.2281 0.2643 1.1251 0.044 Uiso 1 1 calc R
H39B H 1.2707 0.1718 1.1465 0.044 Uiso 1 1 calc R
C40 C 0.9235(5) 0.1469(4) 0.9235(3) 0.0355(10) Uani 1 1 d .
N9 N 0.8772(6) 0.4772(4) 0.8353(4) 0.0673(15) Uani 1 1 d .
C41 C 1.0793(5) 0.2009(4) 0.9624(3) 0.0378(11) Uani 1 1 d .
H41A H 1.1136 0.2103 0.9117 0.045 Uiso 1 1 calc R
H41B H 1.0937 0.2656 0.9986 0.045 Uiso 1 1 calc R
C42 C 0.8300(9) 0.5350(6) 0.7814(5) 0.079(2) Uani 1 1 d .
H42A H 0.9089 0.5807 0.7740 0.118 Uiso 1 1 calc R
H42B H 0.7807 0.5705 0.8098 0.118 Uiso 1 1 calc R
H42C H 0.7668 0.4946 0.7222 0.118 Uiso 1 1 calc R
C43 C 0.9383(8) 0.4083(5) 0.8059(6) 0.073(2) Uani 1 1 d .
H43A H 0.8804 0.3707 0.7446 0.110 Uiso 1 1 calc R
H43B H 0.9452 0.3648 0.8466 0.110 Uiso 1 1 calc R
H43C H 1.0312 0.4421 0.8064 0.110 Uiso 1 1 calc R
C44 C 0.8783(9) 0.4896(9) 0.9205(7) 0.103(4) Uani 1 1 d .
H44 H 0.9135 0.4497 0.9562 0.124 Uiso 1 1 calc R
C45 C 0.6135(5) 0.6725(3) 0.6556(3) 0.0319(9) Uani 1 1 d .
H45A H 0.6008 0.7330 0.6823 0.038 Uiso 1 1 calc R
H45B H 0.7110 0.6763 0.6853 0.038 Uiso 1 1 calc R

loop_
_atom_site_aniso_label
_atom_site_aniso_U_11
_atom_site_aniso_U_22
_atom_site_aniso_U_33
_atom_site_aniso_U_23
_atom_site_aniso_U_13
_atom_site_aniso_U_12
Cu1 0.0245(4) 0.0322(5) 0.0207(4) 0.0079(3) 0.0090(4) 0.0109(4)
Cu2 0.0282(4) 0.0403(4) 0.0217(3) 0.0137(3) 0.0063(3) 0.0158(3)
Cu3 0.0290(4) 0.0396(4) 0.0229(3) 0.0122(3) 0.0052(3) 0.0156(3)
Cu4 0.0296(4) 0.0417(4) 0.0274(4) 0.0161(3) 0.0074(3) 0.0169(3)
Cu5 0.0232(5) 0.0316(5) 0.0411(6) 0.0084(4) 0.0107(4) 0.0108(4)
Cu6 0.0226(5) 0.0458(5) 0.0283(5) 0.0056(4) 0.0101(4) 0.0071(4)
O1 0.0256(15) 0.0355(15) 0.0232(15) 0.0117(12) 0.0084(12) 0.0124(12)
O2 0.0251(15) 0.0340(15) 0.0242(15) 0.0089(12) 0.0090(13) 0.0120(12)
O3 0.0323(16) 0.0382(16) 0.0236(15) 0.0094(12) 0.0121(13) 0.0162(13)
O4 0.0275(16) 0.0430(17) 0.0286(16) 0.0100(14) 0.0092(13) 0.0113(13)
O5 0.0269(15) 0.0355(16) 0.0266(16) 0.0083(12) 0.0088(13) 0.0108(13)
O6 0.0241(15) 0.0345(16) 0.0328(16) 0.0099(13) 0.0118(13) 0.0114(12)
O7 0.0352(17) 0.0406(17) 0.0287(16) 0.0165(14) 0.0117(14) 0.0121(14)
O8 0.0294(17) 0.0516(19) 0.0380(18) 0.0202(15) 0.0154(15) 0.0171(15)
O9 0.0284(17) 0.048(2) 0.0342(18) 0.0087(15) 0.0180(14) 0.0047(15)
O10 0.0244(16) 0.0521(19) 0.0256(16) 0.0098(14) 0.0094(13) 0.0083(14)
O11 0.0276(16) 0.0323(17) 0.050(2) 0.0038(15) 0.0033(15) 0.0096(13)
O12 0.0301(17) 0.0453(18) 0.0338(17) 0.0128(14) 0.0088(14) 0.0179(14)
O13 0.0247(16) 0.052(2) 0.0337(18) 0.0052(15) 0.0061(14) 0.0074(15)
N14 0.0233(18) 0.042(2) 0.0202(17) 0.0114(15) 0.0072(15) 0.0161(16)
O15 0.0324(17) 0.0357(17) 0.049(2) 0.0118(15) 0.0201(16) 0.0067(14)
N16 0.0256(19) 0.0344(19) 0.0269(19) 0.0106(15) 0.0085(15) 0.0114(15)
N17 0.0259(18) 0.0349(19) 0.0181(17) 0.0068(14) 0.0034(14) 0.0100(15)
N2 0.0278(19) 0.0352(19) 0.0256(18) 0.0122(15) 0.0081(15) 0.0125(15)
N19 0.0289(19) 0.0374(19) 0.0185(17) 0.0074(15) 0.0052(15) 0.0122(16)
O20 0.0365(19) 0.068(2) 0.038(2) 0.0234(18) 0.0126(16) 0.0175(18)
N1 0.0249(18) 0.036(2) 0.0236(18) 0.0091(15) 0.0019(15) 0.0106(15)
C1 0.024(2) 0.033(2) 0.020(2) 0.0139(17) 0.0072(17) 0.0111(17)
C2 0.036(2) 0.031(2) 0.029(2) 0.0099(18) 0.017(2) 0.0158(19)
C3 0.022(2) 0.044(3) 0.029(2) 0.0156(19) 0.0091(18) 0.0095(19)
C4 0.0174(19) 0.040(2) 0.022(2) 0.0113(18) 0.0029(16) 0.0088(17)
C5 0.025(2) 0.030(2) 0.021(2) 0.0070(17) 0.0082(17) 0.0112(17)
C6 0.030(2) 0.035(2) 0.023(2) 0.0091(18) 0.0084(18) 0.0092(18)
C7 0.022(2) 0.036(2) 0.021(2) 0.0088(17) 0.0068(17) 0.0124(17)
C8 0.023(2) 0.041(2) 0.026(2) 0.0106(19) 0.0069(18) 0.0111(18)
C9 0.035(2) 0.045(3) 0.033(2) 0.019(2) 0.016(2) 0.021(2)
C10 0.024(2) 0.042(2) 0.027(2) 0.0112(18) 0.0103(18) 0.0131(19)
C11 0.023(2) 0.035(2) 0.024(2) 0.0100(17) 0.0080(17) 0.0113(17)
C12 0.024(2) 0.038(2) 0.023(2) 0.0121(18) 0.0088(17) 0.0144(18)
C13 0.028(2) 0.031(2) 0.027(2) 0.0089(17) 0.0075(18) 0.0103(18)
C14 0.036(3) 0.037(2) 0.038(3) 0.015(2) 0.015(2) 0.013(2)
C15 0.032(2) 0.032(2) 0.025(2) 0.0102(17) 0.0089(18) 0.0137(18)
C16 0.027(2) 0.038(2) 0.027(2) 0.0091(18) 0.0077(18) 0.0131(19)
C17 0.030(2) 0.037(2) 0.023(2) 0.0102(18) 0.0058(18) 0.0134(19)
C18 0.025(2) 0.038(2) 0.024(2) 0.0100(18) 0.0055(18) 0.0134(18)
C19 0.028(2) 0.032(2) 0.023(2) 0.0057(17) 0.0051(18) 0.0082(18)
C20 0.023(2) 0.049(3) 0.021(2) 0.0125(19) 0.0057(18) 0.013(2)
C21 0.025(2) 0.035(2) 0.024(2) 0.0099(17) 0.0064(17) 0.0131(18)
C22 0.018(2) 0.040(2) 0.028(2) 0.0079(18) 0.0048(17) 0.0108(18)
C23 0.030(2) 0.037(2) 0.031(2) 0.0123(19) 0.0141(19) 0.0164(19)
C24 0.026(2) 0.056(3) 0.039(3) 0.023(2) 0.015(2) 0.021(2)
C25 0.022(2) 0.041(2) 0.030(2) 0.0149(19) 0.0018(18) 0.0085(18)
C26 0.028(2) 0.033(2) 0.027(2) 0.0119(18) 0.0089(18) 0.0122(18)
C27 0.031(2) 0.048(3) 0.035(2) 0.021(2) 0.017(2) 0.021(2)
C28 0.029(2) 0.034(2) 0.033(2) 0.0125(19) 0.0112(19) 0.0095(18)
C29 0.029(2) 0.041(3) 0.029(2) 0.0085(19) 0.0127(19) 0.0147(19)
C30 0.023(2) 0.037(2) 0.030(2) 0.0090(18) 0.0088(18) 0.0094(18)
C31 0.030(2) 0.061(3) 0.035(3) 0.027(2) 0.016(2) 0.023(2)
C32 0.024(2) 0.041(2) 0.028(2) 0.0125(18) 0.0093(18) 0.0140(18)
C33 0.023(2) 0.045(3) 0.036(3) 0.015(2) 0.009(2) 0.0110(19)
C34 0.033(2) 0.041(2) 0.027(2) 0.0171(19) 0.0114(19) 0.020(2)
C35 0.024(2) 0.041(3) 0.039(3) 0.017(2) 0.011(2) 0.0164(19)
C36 0.031(2) 0.056(3) 0.038(3) 0.025(2) 0.017(2) 0.018(2)
C37 0.034(3) 0.057(3) 0.040(3) 0.027(2) 0.017(2) 0.021(2)
C38 0.027(2) 0.044(3) 0.032(2) 0.017(2) 0.0100(19) 0.0115(19)
O14 0.058(3) 0.165(6) 0.081(4) 0.022(4) 0.016(3) 0.046(4)
C39 0.028(2) 0.054(3) 0.023(2) 0.006(2) 0.0089(19) 0.005(2)
C40 0.029(2) 0.056(3) 0.020(2) 0.006(2) 0.0084(19) 0.012(2)
N9 0.061(3) 0.071(3) 0.086(4) 0.037(3) 0.038(3) 0.022(3)
C41 0.022(2) 0.057(3) 0.032(2) 0.016(2) 0.0061(19) 0.009(2)
C42 0.090(5) 0.089(5) 0.049(4) 0.008(4) -0.001(4) 0.048(4)
C43 0.065(4) 0.063(4) 0.083(5) 0.031(4) 0.000(4) 0.025(3)
C44 0.067(5) 0.188(11) 0.095(7) 0.087(7) 0.045(5) 0.058(6)
C45 0.027(2) 0.039(2) 0.028(2) 0.0115(19) 0.0077(19) 0.0093(19)

loop_
_atom_type_symbol
_atom_type_description
_atom_type_scat_dispersion_real
_atom_type_scat_dispersion_imag
_atom_type_scat_source
C C 0.0181 0.0091 'International Tables Vol C Tables 4.2.6.8 and 6.1.1.4'
H H 0.0000 0.0000 'International Tables Vol C Tables 4.2.6.8 and 6.1.1.4'
Cu Cu -1.9646 0.5888 'International Tables Vol C Tables 4.2.6.8 and 6.1.1.4'
N N 0.0311 0.0180 'International Tables Vol C Tables 4.2.6.8 and 6.1.1.4'
O O 0.0492 0.0322 'International Tables Vol C Tables 4.2.6.8 and 6.1.1.4'

loop_
_geom_angle_atom_site_label_1
_geom_angle_atom_site_label_2
_geom_angle_atom_site_label_3
_geom_angle
_geom_angle_site_symmetry_1
_geom_angle_site_symmetry_3
O5 Cu1 O5 179.999(1) 2_476 .
O5 Cu1 O2 88.09(12) 2_476 2_476
O5 Cu1 O2 91.91(12) . 2_476
O5 Cu1 O2 91.91(12) 2_476 .
O5 Cu1 O2 88.09(12) . .
O2 Cu1 O2 180.00(14) 2_476 .
O5 Cu1 O1 101.14(11) 2_476 .
O5 Cu1 O1 78.86(11) . .
O2 Cu1 O1 101.09(11) 2_476 .
O2 Cu1 O1 78.91(11) . .
O5 Cu1 O1 78.86(11) 2_476 2_476
O5 Cu1 O1 101.14(11) . 2_476
O2 Cu1 O1 78.91(11) 2_476 2_476
O2 Cu1 O1 101.09(11) . 2_476
O1 Cu1 O1 180.00(14) . 2_476
N14 Cu2 N19 156.99(15) . .
N14 Cu2 O4 98.82(13) . .
N19 Cu2 O4 103.88(14) . .
N16 Cu3 N17 162.81(15) . .
N16 Cu3 O3 99.51(13) . .
N17 Cu3 O3 97.63(13) . .
N1 Cu4 N2 165.33(16) . .
N1 Cu4 O8 95.44(14) . .
N2 Cu4 O8 99.17(14) . .
O11 Cu5 O11 180.00(12) 2_666 .
O11 Cu5 O15 90.32(15) 2_666 2_666
O11 Cu5 O15 89.68(15) . 2_666
O11 Cu5 O15 89.68(15) 2_666 .
O11 Cu5 O15 90.32(15) . .
O15 Cu5 O15 179.999(2) 2_666 .
O11 Cu5 O6 99.53(12) 2_666 .
O11 Cu5 O6 80.47(12) . .
O15 Cu5 O6 101.81(12) 2_666 .
O15 Cu5 O6 78.19(12) . .
O11 Cu5 O6 80.47(12) 2_666 2_666
O11 Cu5 O6 99.53(12) . 2_666
O15 Cu5 O6 78.19(12) 2_666 2_666
O15 Cu5 O6 101.81(12) . 2_666
O6 Cu5 O6 180.0 . 2_666
O13 Cu6 O13 179.999(1) 2_757 .
O13 Cu6 O9 87.97(14) 2_757 2_757
O13 Cu6 O9 92.03(14) . 2_757
O13 Cu6 O9 92.03(14) 2_757 .
O13 Cu6 O9 87.97(14) . .
O9 Cu6 O9 180.00(18) 2_757 .
O13 Cu6 O10 101.05(13) 2_757 .
O13 Cu6 O10 78.95(13) . .
O9 Cu6 O10 101.84(12) 2_757 .
O9 Cu6 O10 78.16(12) . .
O13 Cu6 O10 78.95(13) 2_757 2_757
O13 Cu6 O10 101.05(13) . 2_757
O9 Cu6 O10 78.16(12) 2_757 2_757
O9 Cu6 O10 101.84(12) . 2_757
O10 Cu6 O10 180.0 . 2_757
C21 O1 C34 112.6(3) . .
C21 O1 Cu1 101.2(2) . .
C34 O1 Cu1 104.2(2) . .
C1 O2 Cu1 119.8(2) . .
C1 O3 Cu3 124.9(3) . .
C20 O4 Cu2 113.1(3) . .
C2 O5 Cu1 121.7(3) . .
C45 O6 C13 114.7(3) . .
C45 O6 Cu5 102.8(2) . .
C13 O6 Cu5 104.0(2) . .
C35 O8 Cu4 113.4(3) . .
C20 O9 Cu6 119.9(3) . .
C39 O10 C41 112.8(4) . .
C39 O10 Cu6 99.5(3) . .
C41 O10 Cu6 103.4(2) . .
C29 O11 Cu5 120.9(3) . .
C40 O13 Cu6 122.2(3) . .
C8 N14 C31 116.9(4) . .
C8 N14 Cu2 121.3(3) . .
C31 N14 Cu2 121.8(3) . .
C35 O15 Cu5 118.5(3) . .
C33 N16 C9 116.0(4) . .
C33 N16 Cu3 118.7(3) . .
C9 N16 Cu3 125.2(3) . .
C22 N17 C10 116.5(4) . .
C22 N17 Cu3 122.6(3) . .
C10 N17 Cu3 120.9(3) . .
C14 N2 C23 116.4(4) . .
C14 N2 Cu4 123.6(3) . .
C23 N2 Cu4 119.7(3) . .
C6 N19 C36 116.8(4) . .
C6 N19 Cu2 123.7(3) . .
C36 N19 Cu2 119.5(3) . .
C17 N1 C30 117.2(4) . .
C17 N1 Cu4 116.8(3) . .
C30 N1 Cu4 125.7(3) . .
O3 C1 O2 124.2(4) . .
O3 C1 C21 117.8(4) . .
O2 C1 C21 117.9(4) . .
O7 C2 O5 124.2(4) . .
O7 C2 C34 116.4(4) . .
O5 C2 C34 119.4(4) . .
C8 C3 C12 120.0(4) . .
C8 C3 H3 120.0 . .
C12 C3 H3 120.0 . .
C22 C4 C5 120.0(4) . .
C22 C4 H4 120.0 . .
C5 C4 H4 120.0 . .
C32 C5 C4 116.3(4) . .
C32 C5 C5 122.5(5) . 2_475
C4 C5 C5 121.1(5) . 2_475
N19 C6 C18 123.2(4) . .
N19 C6 H6 118.4 . .
C18 C6 H6 118.4 . .
C11 C7 C23 119.7(4) . .
C11 C7 H7 120.2 . .
C23 C7 H7 120.2 . .
N14 C8 C3 123.4(4) . .
N14 C8 H8 118.3 . .
C3 C8 H8 118.3 . .
N16 C9 C27 123.5(4) . .
N16 C9 H9 118.2 . .
C27 C9 H9 118.2 . .
N17 C10 C32 123.5(4) . .
N17 C10 H10 118.2 . .
C32 C10 H10 118.2 . .
C7 C11 C25 117.8(4) . .
C7 C11 C26 121.4(4) . .
C25 C11 C26 120.8(4) . .
C3 C12 C24 116.4(4) . .
C3 C12 C12 121.7(5) . 2_758
C24 C12 C12 121.9(5) . 2_758
O6 C13 C29 115.2(3) . .
O6 C13 H13A 108.5 . .
C29 C13 H13A 108.5 . .
O6 C13 H13B 108.5 . .
C29 C13 H13B 108.5 . .
H13A C13 H13B 107.5 . .
N2 C14 C25 123.2(4) . .
N2 C14 H14 118.4 . .
C25 C14 H14 118.4 . .
C37 C15 C18 116.8(4) . .
C37 C15 C19 120.8(4) . .
C18 C15 C19 122.3(4) . .
C17 C16 C19 120.1(4) . .
C17 C16 H16 120.0 . .
C19 C16 H16 120.0 . .
N1 C17 C16 123.1(4) . .
N1 C17 H17 118.5 . .
C16 C17 H17 118.5 . .
C6 C18 C15 119.9(4) . .
C6 C18 H18 120.0 . .
C15 C18 H18 120.0 . .
C28 C19 C16 117.1(4) . .
C28 C19 C15 122.7(4) . .
C16 C19 C15 120.2(4) . .
O4 C20 O9 125.1(4) . .
O4 C20 C39 117.3(4) . .
O9 C20 C39 117.5(4) . .
O1 C21 C1 114.5(3) . .
O1 C21 H21A 108.6 . .
C1 C21 H21A 108.6 . .
O1 C21 H21B 108.6 . .
C1 C21 H21B 108.6 . .
H21A C21 H21B 107.6 . .
N17 C22 C4 123.4(4) . .
N17 C22 H22 118.3 . .
C4 C22 H22 118.3 . .
N2 C23 C7 123.1(4) . .
N2 C23 H23 118.4 . .
C7 C23 H23 118.4 . .
C31 C24 C12 119.9(4) . .
C31 C24 H24 120.1 . .
C12 C24 H24 120.1 . .
C14 C25 C11 119.7(4) . .
C14 C25 H25 120.2 . .
C11 C25 H25 120.2 . .
C38 C26 C27 116.7(4) . .
C38 C26 C11 121.2(4) . .
C27 C26 C11 122.1(4) . .
C9 C27 C26 119.9(4) . .
C9 C27 H27 120.0 . .
C26 C27 H27 120.0 . .
C30 C28 C19 119.8(4) . .
C30 C28 H28 120.1 . .
C19 C28 H28 120.1 . .
O12 C29 O11 124.9(4) . .
O12 C29 C13 115.9(4) . .
O11 C29 C13 119.2(4) . .
N1 C30 C28 122.6(4) . .
N1 C30 H30 118.7 . .
C28 C30 H30 118.7 . .
N14 C31 C24 123.5(4) . .
N14 C31 H31 118.3 . .
C24 C31 H31 118.3 . .
C10 C32 C5 120.2(4) . .
C10 C32 H32 119.9 . .
C5 C32 H32 119.9 . .
N16 C33 C38 124.1(4) . .
N16 C33 H33 117.9 . .
C38 C33 H33 117.9 . .
O1 C34 C2 114.6(3) . .
O1 C34 H34A 108.6 . .
C2 C34 H34A 108.6 . .
O1 C34 H34B 108.6 . .
C2 C34 H34B 108.6 . .
H34A C34 H34B 107.6 . .
O15 C35 O8 125.1(4) . .
O15 C35 C45 119.1(4) . .
O8 C35 C45 115.8(4) . .
N19 C36 C37 123.2(4) . .
N19 C36 H36 118.4 . .
C37 C36 H36 118.4 . .
C36 C37 C15 120.1(4) . .
C36 C37 H37 120.0 . .
C15 C37 H37 120.0 . .
C33 C38 C26 119.6(4) . .
C33 C38 H38 120.2 . .
C26 C38 H38 120.2 . .
O10 C39 C20 112.7(4) . .
O10 C39 H39A 109.0 . .
C20 C39 H39A 109.0 . .
O10 C39 H39B 109.0 . .
C20 C39 H39B 109.0 . .
H39A C39 H39B 107.8 . .
O20 C40 O13 125.4(4) . .
O20 C40 C41 115.8(5) . .
O13 C40 C41 118.8(4) . .
C44 N9 C42 120.8(7) . .
C44 N9 C43 117.1(7) . .
C42 N9 C43 121.9(6) . .
O10 C41 C40 115.5(4) . .
O10 C41 H41A 108.4 . .
C40 C41 H41A 108.4 . .
O10 C41 H41B 108.4 . .
C40 C41 H41B 108.4 . .
H41A C41 H41B 107.5 . .
N9 C42 H42A 109.5 . .
N9 C42 H42B 109.5 . .
H42A C42 H42B 109.5 . .
N9 C42 H42C 109.5 . .
H42A C42 H42C 109.5 . .
H42B C42 H42C 109.5 . .
N9 C43 H43A 109.5 . .
N9 C43 H43B 109.5 . .
H43A C43 H43B 109.5 . .
N9 C43 H43C 109.5 . .
H43A C43 H43C 109.5 . .
H43B C43 H43C 109.5 . .
O14 C44 N9 122.7(9) . .
O14 C44 H44 118.6 . .
N9 C44 H44 118.6 . .
O6 C45 C35 113.2(4) . .
O6 C45 H45A 108.9 . .
C35 C45 H45A 108.9 . .
O6 C45 H45B 108.9 . .
C35 C45 H45B 108.9 . .
H45A C45 H45B 107.7 . .

loop_
_geom_bond_atom_site_label_1
_geom_bond_atom_site_label_2
_geom_bond_distance
_geom_bond_site_symmetry_2
Cu1 O5 1.949(3) 2_476
Cu1 O5 1.949(3) .
Cu1 O2 1.977(3) 2_476
Cu1 O2 1.977(3) .
Cu1 O1 2.374(3) .
Cu1 O1 2.374(3) 2_476
Cu2 N14 1.915(3) .
Cu2 N19 1.916(4) .
Cu2 O4 2.203(3) .
Cu3 N16 1.916(4) .
Cu3 N17 1.918(4) .
Cu3 O3 2.271(3) .
Cu4 N1 1.912(4) .
Cu4 N2 1.914(4) .
Cu4 O8 2.253(3) .
Cu5 O11 1.916(3) 2_666
Cu5 O11 1.916(3) .
Cu5 O15 2.007(3) 2_666
Cu5 O15 2.007(3) .
Cu5 O6 2.320(3) .
Cu5 O6 2.320(3) 2_666
Cu6 O13 1.936(3) 2_757
Cu6 O13 1.936(3) .
Cu6 O9 1.974(3) 2_757
Cu6 O9 1.974(3) .
Cu6 O10 2.396(3) .
Cu6 O10 2.396(3) 2_757
O1 C21 1.432(5) .
O1 C34 1.444(5) .
O2 C1 1.269(5) .
O3 C1 1.246(5) .
O4 C20 1.247(6) .
O5 C2 1.277(5) .
O6 C45 1.437(5) .
O6 C13 1.437(5) .
O7 C2 1.250(5) .
O8 C35 1.263(6) .
O9 C20 1.258(6) .
O10 C39 1.430(5) .
O10 C41 1.436(6) .
O11 C29 1.266(6) .
O12 C29 1.243(6) .
O13 C40 1.271(6) .
N14 C8 1.334(6) .
N14 C31 1.352(6) .
O15 C35 1.251(6) .
N16 C33 1.341(6) .
N16 C9 1.343(6) .
N17 C22 1.346(6) .
N17 C10 1.351(6) .
N2 C14 1.352(6) .
N2 C23 1.356(6) .
N19 C6 1.341(6) .
N19 C36 1.355(6) .
O20 C40 1.235(6) .
N1 C17 1.356(6) .
N1 C30 1.356(6) .
C1 C21 1.519(6) .
C2 C34 1.520(7) .
C3 C8 1.381(6) .
C3 C12 1.400(6) .
C3 H3 0.9500 .
C4 C22 1.373(6) .
C4 C5 1.407(6) .
C4 H4 0.9500 .
C5 C32 1.390(6) .
C5 C5 1.482(8) 2_475
C6 C18 1.380(6) .
C6 H6 0.9500 .
C7 C11 1.376(6) .
C7 C23 1.385(6) .
C7 H7 0.9500 .
C8 H8 0.9500 .
C9 C27 1.380(6) .
C9 H9 0.9500 .
C10 C32 1.373(6) .
C10 H10 0.9500 .
C11 C25 1.391(6) .
C11 C26 1.486(6) .
C12 C24 1.400(6) .
C12 C12 1.473(8) 2_758
C13 C29 1.516(6) .
C13 H13A 0.9900 .
C13 H13B 0.9900 .
C14 C25 1.378(6) .
C14 H14 0.9500 .
C15 C37 1.388(7) .
C15 C18 1.396(6) .
C15 C19 1.480(6) .
C16 C17 1.376(6) .
C16 C19 1.400(6) .
C16 H16 0.9500 .
C17 H17 0.9500 .
C18 H18 0.9500 .
C19 C28 1.395(6) .
C20 C39 1.529(6) .
C21 H21A 0.9900 .
C21 H21B 0.9900 .
C22 H22 0.9500 .
C23 H23 0.9500 .
C24 C31 1.371(6) .
C24 H24 0.9500 .
C25 H25 0.9500 .
C26 C38 1.386(6) .
C26 C27 1.393(6) .
C27 H27 0.9500 .
C28 C30 1.394(6) .
C28 H28 0.9500 .
C30 H30 0.9500 .
C31 H31 0.9500 .
C32 H32 0.9500 .
C33 C38 1.379(6) .
C33 H33 0.9500 .
C34 H34A 0.9900 .
C34 H34B 0.9900 .
C35 C45 1.530(6) .
C36 C37 1.375(7) .
C36 H36 0.9500 .
C37 H37 0.9500 .
C38 H38 0.9500 .
O14 C44 1.222(13) .
C39 H39A 0.9900 .
C39 H39B 0.9900 .
C40 C41 1.529(7) .
N9 C44 1.341(11) .
N9 C42 1.382(9) .
N9 C43 1.431(10) .
C41 H41A 0.9900 .
C41 H41B 0.9900 .
C42 H42A 0.9800 .
C42 H42B 0.9800 .
C42 H42C 0.9800 .
C43 H43A 0.9800 .
C43 H43B 0.9800 .
C43 H43C 0.9800 .
C44 H44 0.9500 .
C45 H45A 0.9900 .
C45 H45B 0.9900 .

loop_
_geom_torsion_atom_site_label_1
_geom_torsion_atom_site_label_2
_geom_torsion_atom_site_label_3
_geom_torsion_atom_site_label_4
_geom_torsion
_geom_torsion_site_symmetry_1
_geom_torsion_site_symmetry_4
O5 Cu1 O1 C21 -71.2(2) 2_476 .
O5 Cu1 O1 C21 108.8(2) . .
O2 Cu1 O1 C21 -161.4(2) 2_476 .
O2 Cu1 O1 C21 18.6(2) . .
O1 Cu1 O1 C21 -73(40) 2_476 .
O5 Cu1 O1 C34 171.9(2) 2_476 .
O5 Cu1 O1 C34 -8.1(2) . .
O2 Cu1 O1 C34 81.6(2) 2_476 .
O2 Cu1 O1 C34 -98.4(2) . .
O1 Cu1 O1 C34 170(40) 2_476 .
O5 Cu1 O2 C1 95.9(3) 2_476 .
O5 Cu1 O2 C1 -84.1(3) . .
O2 Cu1 O2 C1 0(56) 2_476 .
O1 Cu1 O2 C1 -5.0(3) . .
O1 Cu1 O2 C1 175.0(3) 2_476 .
N16 Cu3 O3 C1 100.0(3) . .
N17 Cu3 O3 C1 -81.3(3) . .
N14 Cu2 O4 C20 94.4(3) . .
N19 Cu2 O4 C20 -89.3(3) . .
O5 Cu1 O5 C2 -154(100) 2_476 .
O2 Cu1 O5 C2 -97.9(3) 2_476 .
O2 Cu1 O5 C2 82.1(3) . .
O1 Cu1 O5 C2 3.1(3) . .
O1 Cu1 O5 C2 -176.9(3) 2_476 .
O11 Cu5 O6 C45 -63.5(3) 2_666 .
O11 Cu5 O6 C45 116.5(3) . .
O15 Cu5 O6 C45 -155.8(2) 2_666 .
O15 Cu5 O6 C45 24.2(2) . .
O6 Cu5 O6 C45 -131(18) 2_666 .
O11 Cu5 O6 C13 176.7(2) 2_666 .
O11 Cu5 O6 C13 -3.3(2) . .
O15 Cu5 O6 C13 84.3(2) 2_666 .
O15 Cu5 O6 C13 -95.7(2) . .
O6 Cu5 O6 C13 109(18) 2_666 .
N1 Cu4 O8 C35 118.2(3) . .
N2 Cu4 O8 C35 -60.4(3) . .
O13 Cu6 O9 C20 93.5(3) 2_757 .
O13 Cu6 O9 C20 -86.5(3) . .
O9 Cu6 O9 C20 166(22) 2_757 .
O10 Cu6 O9 C20 -7.3(3) . .
O10 Cu6 O9 C20 172.7(3) 2_757 .
O13 Cu6 O10 C39 -66.0(3) 2_757 .
O13 Cu6 O10 C39 114.0(3) . .
O9 Cu6 O10 C39 -156.2(3) 2_757 .
O9 Cu6 O10 C39 23.8(3) . .
O10 Cu6 O10 C39 95(21) 2_757 .
O13 Cu6 O10 C41 177.7(3) 2_757 .
O13 Cu6 O10 C41 -2.3(3) . .
O9 Cu6 O10 C41 87.4(3) 2_757 .
O9 Cu6 O10 C41 -92.6(3) . .
O10 Cu6 O10 C41 -22(21) 2_757 .
O11 Cu5 O11 C29 69(40) 2_666 .
O15 Cu5 O11 C29 -98.1(4) 2_666 .
O15 Cu5 O11 C29 81.9(4) . .
O6 Cu5 O11 C29 3.9(3) . .
O6 Cu5 O11 C29 -176.1(3) 2_666 .
O13 Cu6 O13 C40 -96(16) 2_757 .
O9 Cu6 O13 C40 -106.3(3) 2_757 .
O9 Cu6 O13 C40 73.7(3) . .
O10 Cu6 O13 C40 -4.6(3) . .
O10 Cu6 O13 C40 175.4(3) 2_757 .
N19 Cu2 N14 C8 11.9(6) . .
O4 Cu2 N14 C8 -177.5(3) . .
N19 Cu2 N14 C31 -166.7(4) . .
O4 Cu2 N14 C31 3.9(4) . .
O11 Cu5 O15 C35 82.1(3) 2_666 .
O11 Cu5 O15 C35 -97.9(3) . .
O15 Cu5 O15 C35 -11(11) 2_666 .
O6 Cu5 O15 C35 -17.7(3) . .
O6 Cu5 O15 C35 162.3(3) 2_666 .
N17 Cu3 N16 C33 -169.0(5) . .
O3 Cu3 N16 C33 6.7(4) . .
N17 Cu3 N16 C9 14.2(8) . .
O3 Cu3 N16 C9 -170.1(4) . .
N16 Cu3 N17 C22 -9.9(7) . .
O3 Cu3 N17 C22 174.4(3) . .
N16 Cu3 N17 C10 169.5(5) . .
O3 Cu3 N17 C10 -6.3(3) . .
N1 Cu4 N2 C14 -12.7(8) . .
O8 Cu4 N2 C14 161.8(4) . .
N1 Cu4 N2 C23 173.6(5) . .
O8 Cu4 N2 C23 -11.8(3) . .
N14 Cu2 N19 C6 -9.1(6) . .
O4 Cu2 N19 C6 -179.5(3) . .
N14 Cu2 N19 C36 170.6(4) . .
O4 Cu2 N19 C36 0.2(4) . .
N2 Cu4 N1 C17 135.7(6) . .
O8 Cu4 N1 C17 -38.8(3) . .
N2 Cu4 N1 C30 -50.5(8) . .
O8 Cu4 N1 C30 134.9(4) . .
Cu3 O3 C1 O2 -45.4(5) . .
Cu3 O3 C1 C21 137.5(3) . .
Cu1 O2 C1 O3 172.6(3) . .
Cu1 O2 C1 C21 -10.3(5) . .
Cu1 O5 C2 O7 -179.0(3) . .
Cu1 O5 C2 C34 3.0(5) . .
C22 C4 C5 C32 1.6(6) . .
C22 C4 C5 C5 -178.6(5) . 2_475
C36 N19 C6 C18 -0.3(7) . .
Cu2 N19 C6 C18 179.4(3) . .
C31 N14 C8 C3 -1.1(7) . .
Cu2 N14 C8 C3 -179.8(4) . .
C12 C3 C8 N14 0.2(7) . .
C33 N16 C9 C27 -1.5(7) . .
Cu3 N16 C9 C27 175.4(4) . .
C22 N17 C10 C32 -0.6(6) . .
Cu3 N17 C10 C32 180.0(3) . .
C23 C7 C11 C25 -0.1(6) . .
C23 C7 C11 C26 -178.7(4) . .
C8 C3 C12 C24 0.5(7) . .
C8 C3 C12 C12 179.8(5) . 2_758
C45 O6 C13 C29 -108.9(4) . .
Cu5 O6 C13 C29 2.6(4) . .
C23 N2 C14 C25 0.1(7) . .
Cu4 N2 C14 C25 -173.7(4) . .
C30 N1 C17 C16 -2.3(7) . .
Cu4 N1 C17 C16 171.9(4) . .
C19 C16 C17 N1 -1.3(7) . .
N19 C6 C18 C15 1.7(7) . .
C37 C15 C18 C6 -2.1(7) . .
C19 C15 C18 C6 178.7(4) . .
C17 C16 C19 C28 3.6(7) . .
C17 C16 C19 C15 -174.8(4) . .
C37 C15 C19 C28 -150.5(5) . .
C18 C15 C19 C28 28.6(7) . .
C37 C15 C19 C16 27.8(7) . .
C18 C15 C19 C16 -153.1(4) . .
Cu2 O4 C20 O9 -12.2(6) . .
Cu2 O4 C20 C39 169.0(3) . .
Cu6 O9 C20 O4 169.8(3) . .
Cu6 O9 C20 C39 -11.4(5) . .
C34 O1 C21 C1 82.3(4) . .
Cu1 O1 C21 C1 -28.3(3) . .
O3 C1 C21 O1 -153.1(3) . .
O2 C1 C21 O1 29.5(5) . .
C10 N17 C22 C4 0.1(6) . .
Cu3 N17 C22 C4 179.5(3) . .
C5 C4 C22 N17 -0.6(7) . .
C14 N2 C23 C7 -1.2(6) . .
Cu4 N2 C23 C7 172.9(3) . .
C11 C7 C23 N2 1.2(6) . .
C3 C12 C24 C31 -0.3(7) . .
C12 C12 C24 C31 -179.6(5) 2_758 .
N2 C14 C25 C11 1.0(7) . .
C7 C11 C25 C14 -0.9(7) . .
C26 C11 C25 C14 177.7(4) . .
C7 C11 C26 C38 -156.2(4) . .
C25 C11 C26 C38 25.2(7) . .
C7 C11 C26 C27 25.1(7) . .
C25 C11 C26 C27 -153.4(5) . .
N16 C9 C27 C26 -0.2(8) . .
C38 C26 C27 C9 2.7(7) . .
C11 C26 C27 C9 -178.6(4) . .
C16 C19 C28 C30 -2.3(7) . .
C15 C19 C28 C30 176.0(4) . .
Cu5 O11 C29 O12 175.9(3) . .
Cu5 O11 C29 C13 -3.6(6) . .
O6 C13 C29 O12 -179.5(4) . .
O6 C13 C29 O11 0.0(6) . .
C17 N1 C30 C28 3.7(7) . .
Cu4 N1 C30 C28 -170.0(3) . .
C19 C28 C30 N1 -1.3(7) . .
C8 N14 C31 C24 1.3(7) . .
Cu2 N14 C31 C24 -180.0(4) . .
C12 C24 C31 N14 -0.6(8) . .
N17 C10 C32 C5 1.7(7) . .
C4 C5 C32 C10 -2.1(6) . .
C5 C5 C32 C10 178.1(5) 2_475 .
C9 N16 C33 C38 0.4(7) . .
Cu3 N16 C33 C38 -176.6(4) . .
C21 O1 C34 C2 -97.2(4) . .
Cu1 O1 C34 C2 11.6(4) . .
O7 C2 C34 O1 170.6(3) . .
O5 C2 C34 O1 -11.2(6) . .
Cu5 O15 C35 O8 -173.3(3) . .
Cu5 O15 C35 C45 6.9(5) . .
Cu4 O8 C35 O15 -31.8(5) . .
Cu4 O8 C35 C45 147.9(3) . .
C6 N19 C36 C37 -0.6(7) . .
Cu2 N19 C36 C37 179.6(4) . .
N19 C36 C37 C15 0.1(8) . .
C18 C15 C37 C36 1.2(7) . .
C19 C15 C37 C36 -179.6(5) . .
N16 C33 C38 C26 2.2(8) . .
C27 C26 C38 C33 -3.6(7) . .
C11 C26 C38 C33 177.7(4) . .
C41 O10 C39 C20 74.0(5) . .
Cu6 O10 C39 C20 -35.0(4) . .
O4 C20 C39 O10 -145.0(4) . .
O9 C20 C39 O10 36.2(6) . .
Cu6 O13 C40 O20 -171.2(4) . .
Cu6 O13 C40 C41 10.8(6) . .
C39 O10 C41 C40 -98.9(5) . .
Cu6 O10 C41 C40 7.6(4) . .
O20 C40 C41 O10 169.2(4) . .
O13 C40 C41 O10 -12.6(6) . .
C42 N9 C44 O14 1.5(14) . .
C43 N9 C44 O14 176.0(8) . .
C13 O6 C45 C35 84.6(4) . .
Cu5 O6 C45 C35 -27.5(4) . .
O15 C35 C45 O6 17.6(6) . .
O8 C35 C45 O6 -162.1(4) . .
